data_4073516
loop_
_publ_author_name
'Weng, Wei'
'Chen, Chun-Hsing'
'Foxman, Bruce M.'
'Ozerov, Oleg V.'

_publ_section_title
;
 Palladium Complexes of a P2C Ligand Containing a Central Carbene Moiety
;
_journal_issue 14
_journal_name_full Organometallics
_journal_page_first 3315
_journal_paper_doi 10.1021/om700414t
_journal_volume 26
_journal_year 2007
_chemical_formula_moiety 'C21 H34 Cl1 F6 N2 P3 Pd1'
_chemical_formula_sum 'C21 H34 Cl F6 N2 P3 Pd'
_chemical_formula_weight 663.28
_space_group_IT_number 15
_symmetry_cell_setting monoclinic
_symmetry_space_group_name_Hall '-C 2yc'
_symmetry_space_group_name_H-M 'C 1 2/c 1'
_atom_sites_solution_hydrogens geom
_atom_sites_solution_primary direct
_audit_creation_date 06-10-12
_audit_creation_method CRYSTALS_ver_12.84
_cell_angle_alpha 90
_cell_angle_beta 104.171(6)
_cell_angle_gamma 90
_cell_formula_units_Z 4
_cell_length_a 12.9795(11)
_cell_length_b 9.5455(10)
_cell_length_c 22.729(3)
_cell_measurement_reflns_used 9840
_cell_measurement_temperature 120
_cell_measurement_theta_max 30
_cell_measurement_theta_min 1
_cell_volume 2730.3(5)
_computing_cell_refinement 'DENZO/SCALEPACK (Otwinowski & Minor, 1997)'
_computing_data_collection 'COLLECT (Nonius, 1997-2001).'
_computing_data_reduction 'DENZO/SCALEPACK (Otwinowski & Minor, 1997)'
_computing_molecular_graphics 'CAMERON (Watkin et al., 1996)'
_computing_publication_material 'CRYSTALS (Betteridge et al., 2003)'
_computing_structure_refinement 'CRYSTALS (Betteridge et al., 2003)'
_computing_structure_solution 'SIR92 (Altomare et al., 1994)'
_diffrn_ambient_temperature 120
_diffrn_measured_fraction_theta_full 0.994
_diffrn_measured_fraction_theta_max 0.988
_diffrn_measurement_device_type 'Bruker CCD ApexII'
_diffrn_measurement_method \w/2\q
_diffrn_radiation_monochromator graphite
_diffrn_radiation_type 'Mo K\a'
_diffrn_radiation_wavelength 0.71073
_diffrn_reflns_av_R_equivalents 0.049
_diffrn_reflns_limit_h_max 18
_diffrn_reflns_limit_h_min -17
_diffrn_reflns_limit_k_max 13
_diffrn_reflns_limit_k_min -13
_diffrn_reflns_limit_l_max 32
_diffrn_reflns_limit_l_min -31
_diffrn_reflns_number 14515
_diffrn_reflns_theta_full 26.490
_diffrn_reflns_theta_max 30.102
_diffrn_reflns_theta_min 2.701
_diffrn_standards_number 0
_exptl_absorpt_coefficient_mu 1.008
_exptl_absorpt_correction_T_max 0.96
_exptl_absorpt_correction_T_min 0.83
_exptl_absorpt_correction_type multi-scan
_exptl_absorpt_process_details 'DENZO/SCALEPACK (Otwinowski & Minor, 1997)'
_exptl_crystal_colour yellow
_exptl_crystal_density_diffrn 1.613
_exptl_crystal_description plate
_exptl_crystal_F_000 1344
_exptl_crystal_size_max 0.26
_exptl_crystal_size_mid 0.19
_exptl_crystal_size_min 0.04
_refine_diff_density_max 1.06
_refine_diff_density_min -0.70
_refine_ls_extinction_method None
_refine_ls_goodness_of_fit_ref 0.9081
_refine_ls_hydrogen_treatment noref
_refine_ls_matrix_type full
_refine_ls_number_parameters 170
_refine_ls_number_reflns 3979
_refine_ls_number_restraints 0
_refine_ls_R_factor_all 0.0476
_refine_ls_R_factor_gt 0.0348
_refine_ls_shift/su_max 0.000628
_refine_ls_structure_factor_coef Fsqd
_refine_ls_weighting_details
;
 Method, part 1, Chebychev polynomial, (Watkin, 1994, Prince, 1982) 
 [weight] = 1.0/[A~0~*T~0~(x)+A~1~*T~1~(x) ... +A~n-1~]*T~n-1~(x)] 
 where A~i~ are the Chebychev coefficients listed below and x= Fcalc/Fmax 
 Method = Robust Weighting (Prince, 1982) 
 W = [weight] * [1-(deltaF/6*sigmaF)^2^]^2^ 
 A~i~ are: 
 23.5 32.9 14.7 4.30 0.181 
;
_refine_ls_weighting_scheme calc
_refine_ls_wR_factor_all 0.0828
_refine_ls_wR_factor_gt 0.0686
_refine_ls_wR_factor_ref 0.0828
_reflns_limit_h_max 17
_reflns_limit_h_min -18
_reflns_limit_k_max 13
_reflns_limit_k_min 0
_reflns_limit_l_max 32
_reflns_limit_l_min 0
_reflns_number_gt 3085
_reflns_number_total 3985
_reflns_threshold_expression I>2.0\s(I)
_oxford_diffrn_Wilson_B_factor 0.00
_oxford_diffrn_Wilson_scale 0.00
_oxford_refine_ls_scale 0.21702(11)
_oxford_structure_analysis_title 'oz081 in C2/c'
_cod_data_source_file om700414t-file003.cif
_cod_data_source_block Compound9PF6
_cod_depositor_comments
;
The following automatic conversions were performed:

'_symmetry_cell_setting' value 'Monoclinic' changed to 'monoclinic'
according to /home/saulius/struct/CIF-dictionaries/cif_core.dic
dictionary named 'cif_core.dic' version 2.4.1 from 2010-06-29.

Automatic conversion script
Id: cif_fix_values 1715 2011-07-08 13:25:40Z adriana 
;
_cod_original_cell_volume 2730.4(5)
_cod_original_sg_symbol_H-M 'C 1 2/c 1 '
_cod_original_formula_sum 'C21 H34 Cl1 F6 N2 P3 Pd1'
_cod_database_code 4073516

loop_
_symmetry_equiv_pos_as_xyz
x,y,z
-x,-y,-z
x+1/2,y+1/2,z
-x+1/2,-y+1/2,-z
-x,y,-z+1/2
x,-y,z+1/2
-x+1/2,y+1/2,-z+1/2
x+1/2,-y+1/2,z+1/2

loop_
_atom_site_label
_atom_site_type_symbol
_atom_site_fract_x
_atom_site_fract_y
_atom_site_fract_z
_atom_site_U_iso_or_equiv
_atom_site_occupancy
_atom_site_adp_type
_atom_site_refinement_flags_posn
_atom_site_refinement_flags_adp
_atom_site_refinement_flags_occupancy
Pd1 Pd 0.0000 0.42499(3) 0.2500 0.0156 1.0000 Uani S T .
P1 P -0.11590(5) 0.44305(7) 0.15748(3) 0.0166 1.0000 Uani . . .
P2 P 0.5000 0.5000 0.5000 0.0269 1.0000 Uani S . .
Cl1 Cl 0.0000 0.18051(11) 0.2500 0.0334 1.0000 Uani S T .
N1 N -0.11908(18) 0.6230(2) 0.14991(11) 0.0181 1.0000 Uani . . .
C1 C -0.1767(2) 0.7094(3) 0.10667(14) 0.0243 1.0000 Uani . . .
C2 C -0.1560(3) 0.8471(3) 0.12537(15) 0.0261 1.0000 Uani . . .
C3 C -0.0844(2) 0.8454(3) 0.18234(13) 0.0199 1.0000 Uani . . .
C4 C -0.0610(2) 0.7047(3) 0.19864(12) 0.0158 1.0000 Uani . . .
C5 C 0.0000 0.6344(4) 0.2500 0.0145 1.0000 Uani S T .
C6 C -0.2554(2) 0.3986(3) 0.14849(14) 0.0260 1.0000 Uani . . .
C7 C -0.2953(3) 0.4686(5) 0.1987(2) 0.0460 1.0000 Uani . . .
C8 C -0.2705(3) 0.2400(4) 0.14785(19) 0.0414 1.0000 Uani . . .
C9 C -0.0705(3) 0.3709(3) 0.09407(14) 0.0248 1.0000 Uani . . .
C10 C -0.1400(3) 0.4066(5) 0.03155(16) 0.0439 1.0000 Uani . . .
C11 C 0.0450(3) 0.4083(5) 0.10015(19) 0.0447 1.0000 Uani . . .
F1 F 0.4602(5) 0.3546(4) 0.4698(2) 0.0611 0.740(6) Uani . . P
F2 F 0.3815(3) 0.5539(6) 0.4918(2) 0.0794 0.740(6) Uani . . P
F3 F 0.4961(4) 0.5581(4) 0.43428(15) 0.0646 0.740(6) Uani . . P
F11 F 0.4730(11) 0.3742(15) 0.4520(6) 0.041(3) 0.260(6) Uiso . . P
F21 F 0.4019(7) 0.4504(10) 0.5233(4) 0.042(3) 0.260(6) Uiso . . P
F31 F 0.4242(8) 0.5958(11) 0.4499(5) 0.049(3) 0.260(6) Uiso . . P
H11 H -0.2236 0.6803 0.0697 0.0278 1.0000 Uiso . . .
H21 H -0.1853 0.9283 0.1033 0.0302 1.0000 Uiso . . .
H31 H -0.0565 0.9251 0.2059 0.0237 1.0000 Uiso . . .
H61 H -0.2945 0.4348 0.1107 0.0301 1.0000 Uiso . . .
H71 H -0.3681 0.4459 0.1943 0.0570 1.0000 Uiso . . .
H72 H -0.2879 0.5673 0.1962 0.0570 1.0000 Uiso . . .
H73 H -0.2550 0.4365 0.2370 0.0570 1.0000 Uiso . . .
H81 H -0.3436 0.2189 0.1431 0.0465 1.0000 Uiso . . .
H82 H -0.2304 0.2016 0.1850 0.0465 1.0000 Uiso . . .
H83 H -0.2468 0.2007 0.1150 0.0465 1.0000 Uiso . . .
H91 H -0.0730 0.2719 0.0978 0.0292 1.0000 Uiso . . .
H101 H -0.1108 0.3651 0.0013 0.0515 1.0000 Uiso . . .
H102 H -0.1427 0.5054 0.0264 0.0515 1.0000 Uiso . . .
H103 H -0.2097 0.3715 0.0281 0.0515 1.0000 Uiso . . .
H111 H 0.0679 0.3703 0.0669 0.0562 1.0000 Uiso . . .
H112 H 0.0525 0.5073 0.1004 0.0562 1.0000 Uiso . . .
H113 H 0.0870 0.3709 0.1370 0.0562 1.0000 Uiso . . .

loop_
_atom_site_aniso_label
_atom_site_aniso_U_11
_atom_site_aniso_U_22
_atom_site_aniso_U_33
_atom_site_aniso_U_23
_atom_site_aniso_U_13
_atom_site_aniso_U_12
Pd1 0.01586(13) 0.01098(12) 0.01799(14) 0.0000 0.00053(10) 0.0000
P1 0.0160(3) 0.0148(3) 0.0174(3) -0.0006(2) 0.0010(2) -0.0009(2)
P2 0.0228(5) 0.0275(6) 0.0258(6) 0.0052(4) -0.0030(4) -0.0071(4)
Cl1 0.0387(6) 0.0123(4) 0.0409(6) 0.0000 -0.0060(5) 0.0000
N1 0.0195(11) 0.0146(10) 0.0177(11) 0.0009(8) 0.0001(9) 0.0016(8)
C1 0.0242(13) 0.0231(14) 0.0221(14) 0.0032(11) -0.0010(11) 0.0013(11)
C2 0.0313(15) 0.0179(13) 0.0263(15) 0.0063(11) 0.0014(12) 0.0040(11)
C3 0.0211(13) 0.0132(11) 0.0248(13) 0.0014(10) 0.0043(10) 0.0006(10)
C4 0.0158(11) 0.0120(11) 0.0193(12) -0.0003(9) 0.0039(9) 0.0003(9)
C5 0.0146(15) 0.0128(15) 0.0158(16) 0.0000 0.0032(13) 0.0000
C6 0.0166(12) 0.0309(16) 0.0276(15) 0.0024(12) -0.0001(11) -0.0055(11)
C7 0.0260(17) 0.066(3) 0.051(2) -0.005(2) 0.0179(16) -0.0059(17)
C8 0.0327(18) 0.0333(18) 0.050(2) 0.0077(16) -0.0053(16) -0.0172(15)
C9 0.0300(15) 0.0212(13) 0.0219(14) -0.0061(11) 0.0039(11) -0.0013(11)
C10 0.055(2) 0.051(2) 0.0225(16) -0.0055(16) 0.0041(15) 0.015(2)
C11 0.0385(19) 0.059(3) 0.043(2) -0.020(2) 0.0219(17) -0.0077(19)
F1 0.091(3) 0.0314(19) 0.045(3) 0.0008(18) -0.015(2) -0.019(2)
F2 0.0287(17) 0.126(5) 0.070(3) -0.040(3) -0.0142(17) 0.021(2)
F3 0.113(4) 0.049(2) 0.0291(17) 0.0146(15) 0.0122(19) -0.015(2)

loop_
_atom_type_symbol
_atom_type_scat_dispersion_real
_atom_type_scat_dispersion_imag
_atom_type_scat_Cromer_Mann_a1
_atom_type_scat_Cromer_Mann_b1
_atom_type_scat_Cromer_Mann_a2
_atom_type_scat_Cromer_Mann_b2
_atom_type_scat_Cromer_Mann_a3
_atom_type_scat_Cromer_Mann_b3
_atom_type_scat_Cromer_Mann_a4
_atom_type_scat_Cromer_Mann_b4
_atom_type_scat_Cromer_Mann_c
_atom_type_scat_source
C 0.0033 0.0016 2.3100 20.8439 1.0200 10.2075 1.5886 0.5687 0.8650 51.6512 0.2156 'International Tables Vol C 4.2.6.8 and 6.1.1.4'
H 0.0000 0.0000 0.4930 10.5109 0.3229 26.1257 0.1402 3.1424 0.0408 57.7998 0.0030 'International Tables Vol C 4.2.6.8 and 6.1.1.4'
N 0.0061 0.0033 12.2126 0.0057 3.1322 9.8933 2.0125 28.9975 1.1663 0.5826 -11.5290 'International Tables Vol C 4.2.6.8 and 6.1.1.4'
F 0.0171 0.0103 3.5392 10.2825 2.6412 4.2944 1.5170 0.2615 1.0243 26.1476 0.2776 'International Tables Vol C 4.2.6.8 and 6.1.1.4'
P 0.1023 0.0942 6.4345 1.9067 4.1791 27.1570 1.7800 0.5260 1.4908 68.1645 1.1149 'International Tables Vol C 4.2.6.8 and 6.1.1.4'
Cl 0.1484 0.1585 11.4604 0.0104 7.1964 1.1662 6.2556 18.5194 1.6455 47.7784 -9.5574 'International Tables Vol C 4.2.6.8 and 6.1.1.4'
Pd -0.9988 1.0072 19.3319 0.6987 15.5017 7.9893 5.2954 25.2052 0.6058 76.8986 5.2659 'International Tables Vol C 4.2.6.8 and 6.1.1.4'

loop_
_geom_angle_atom_site_label_1
_geom_angle_site_symmetry_1
_geom_angle_atom_site_label_2
_geom_angle_atom_site_label_3
_geom_angle_site_symmetry_3
_geom_angle
_geom_angle_publ_flag
P1 5_555 Pd1 P1 . 171.30(4) yes
P1 5_555 Pd1 Cl1 . 94.35(2) yes
P1 . Pd1 Cl1 . 94.35(2) yes
P1 5_555 Pd1 C5 . 85.65(2) yes
P1 . Pd1 C5 . 85.65(2) yes
Cl1 . Pd1 C5 . 179.994 yes
Pd1 . P1 N1 . 99.32(8) yes
Pd1 . P1 C6 . 120.03(11) yes
N1 . P1 C6 . 102.83(14) yes
Pd1 . P1 C9 . 115.76(10) yes
N1 . P1 C9 . 107.58(14) yes
C6 . P1 C9 . 109.17(15) yes
F11 2_666 P2 F31 2_666 87.1(6) yes
F2 2_666 P2 F3 2_666 88.2(3) yes
F2 2_666 P2 F1 2_666 91.7(3) yes
F3 2_666 P2 F1 2_666 88.0(2) yes
F11 2_666 P2 F21 2_666 86.7(6) yes
F31 2_666 P2 F21 2_666 90.3(5) yes
F2 2_666 P2 F1 . 88.3(3) yes
F3 2_666 P2 F1 . 92.0(2) yes
F1 2_666 P2 F1 . 179.993 yes
F2 2_666 P2 F2 . 179.993 yes
F3 2_666 P2 F2 . 91.8(3) yes
F1 2_666 P2 F2 . 88.3(3) yes
F2 2_666 P2 F3 . 91.8(3) yes
F3 2_666 P2 F3 . 179.993 yes
F1 2_666 P2 F3 . 92.0(2) yes
F31 2_666 P2 F11 . 92.9(6) yes
F11 2_666 P2 F21 . 93.3(6) yes
F31 2_666 P2 F21 . 89.7(5) yes
F11 2_666 P2 F31 . 92.9(6) yes
F31 2_666 P2 F31 . 179.993 yes
F1 . P2 F2 . 91.7(3) yes
F1 . P2 F3 . 88.0(2) yes
F2 . P2 F3 . 88.2(3) yes
F21 2_666 P2 F11 . 93.3(6) yes
F11 . P2 F21 . 86.7(6) yes
F21 2_666 P2 F31 . 89.7(5) yes
F11 . P2 F31 . 87.1(6) yes
F21 . P2 F31 . 90.3(5) yes
P1 . N1 C1 . 132.2(2) yes
P1 . N1 C4 . 118.43(18) yes
C1 . N1 C4 . 109.0(2) yes
N1 . C1 C2 . 108.8(3) yes
N1 . C1 H11 . 125.6 no
C2 . C1 H11 . 125.6 no
C1 . C2 C3 . 107.9(3) yes
C1 . C2 H21 . 126.0 no
C3 . C2 H21 . 126.0 no
C2 . C3 C4 . 107.9(2) yes
C2 . C3 H31 . 126.0 no
C4 . C3 H31 . 126.1 no
N1 . C4 C3 . 106.3(2) yes
N1 . C4 C5 . 118.1(2) yes
C3 . C4 C5 . 135.5(3) yes
C4 . C5 C4 5_555 123.2(3) yes
C4 . C5 Pd1 . 118.39(17) yes
C4 5_555 C5 Pd1 . 118.39(17) yes
P1 . C6 C7 . 109.0(2) yes
P1 . C6 C8 . 110.7(2) yes
C7 . C6 C8 . 112.1(3) yes
P1 . C6 H61 . 108.3 no
C7 . C6 H61 . 108.3 no
C8 . C6 H61 . 108.3 no
C6 . C7 H71 . 109.5 no
C6 . C7 H72 . 109.4 no
H71 . C7 H72 . 109.5 no
C6 . C7 H73 . 109.5 no
H71 . C7 H73 . 109.5 no
H72 . C7 H73 . 109.5 no
C6 . C8 H81 . 109.5 no
C6 . C8 H82 . 109.5 no
H81 . C8 H82 . 109.5 no
C6 . C8 H83 . 109.5 no
H81 . C8 H83 . 109.5 no
H82 . C8 H83 . 109.5 no
P1 . C9 C10 . 114.9(2) yes
P1 . C9 C11 . 110.1(2) yes
C10 . C9 C11 . 112.3(3) yes
P1 . C9 H91 . 106.3 no
C10 . C9 H91 . 106.3 no
C11 . C9 H91 . 106.3 no
C9 . C10 H101 . 109.4 no
C9 . C10 H102 . 109.4 no
H101 . C10 H102 . 109.5 no
C9 . C10 H103 . 109.4 no
H101 . C10 H103 . 109.5 no
H102 . C10 H103 . 109.5 no
C9 . C11 H111 . 109.4 no
C9 . C11 H112 . 109.4 no
H111 . C11 H112 . 109.5 no
C9 . C11 H113 . 109.4 no
H111 . C11 H113 . 109.5 no
H112 . C11 H113 . 109.5 no

loop_
_geom_bond_atom_site_label_1
_geom_bond_atom_site_label_2
_geom_bond_site_symmetry_2
_geom_bond_distance
_geom_bond_publ_flag
Pd1 P1 5_555 2.2730(7) yes
Pd1 P1 . 2.2730(7) yes
Pd1 Cl1 . 2.3337(11) yes
Pd1 C5 . 1.999(4) yes
P1 N1 . 1.726(2) yes
P1 C6 . 1.821(3) yes
P1 C9 . 1.821(3) yes
P2 F11 2_666 1.603(14) yes
P2 F31 2_666 1.597(10) yes
P2 F2 2_666 1.589(3) yes
P2 F3 2_666 1.583(3) yes
P2 F1 2_666 1.578(4) yes
P2 F21 2_666 1.567(9) yes
P2 F1 . 1.578(4) yes
P2 F2 . 1.589(3) yes
P2 F3 . 1.583(3) yes
P2 F11 . 1.603(14) yes
P2 F21 . 1.567(9) yes
P2 F31 . 1.597(10) yes
N1 C1 . 1.359(4) yes
N1 C4 . 1.412(3) yes
C1 C2 . 1.388(4) yes
C1 H11 . 0.950 no
C2 C3 . 1.397(4) yes
C2 H21 . 0.950 no
C3 C4 . 1.407(4) yes
C3 H31 . 0.950 no
C4 C5 . 1.409(3) yes
C6 C7 . 1.520(5) yes
C6 C8 . 1.526(5) yes
C6 H61 . 0.950 no
C7 H71 . 0.950 no
C7 H72 . 0.950 no
C7 H73 . 0.950 no
C8 H81 . 0.950 no
C8 H82 . 0.950 no
C8 H83 . 0.950 no
C9 C10 . 1.523(5) yes
C9 C11 . 1.514(5) yes
C9 H91 . 0.950 no
C10 H101 . 0.950 no
C10 H102 . 0.950 no
C10 H103 . 0.950 no
C11 H111 . 0.950 no
C11 H112 . 0.950 no
C11 H113 . 0.950 no
